data_2022096
loop_
_publ_author_name
'Nwachukwu, Chideraa I.'
'Patton, Leanna J.'
'Bowling, Nathan P.'
'Bosch, Eric'

_publ_section_title
;
 Ditopic halogen bonding with bipyrimidines and activated pyrimidines
;
_journal_coeditor_code FN3332
_journal_issue 5
_journal_name_full 'Acta Crystallographica Section C'
_journal_page_first
;
;
_journal_paper_doi 10.1107/S2053229620005082
_journal_volume 76
_journal_year 2020
_chemical_formula_iupac 'C14 H13 N3, C6 F4 I2, C6 H6'
_chemical_formula_moiety 'C14 H13 N3, C6 F4 I2, C6 H6'
_chemical_formula_sum 'C26 H19 F4 I2 N3'
_chemical_formula_weight 703.24
_chemical_name_systematic
'5-{[4-(Dimethylamino)phenyl]ethynyl}pyrimidine--1,2,3,4-tetrafluoro-5,6-diiodobenzene--benzene (1/1/1)'
_space_group_crystal_system monoclinic
_space_group_IT_number 14
_space_group_name_Hall '-P 2yn'
_space_group_name_H-M_alt 'P 1 21/n 1'
_atom_sites_solution_hydrogens geom
_audit_creation_method SHELXL2018
_cell_angle_alpha 90
_cell_angle_beta 101.1660(10)
_cell_angle_gamma 90
_cell_formula_units_Z 4
_cell_length_a 7.2512(6)
_cell_length_b 20.6215(17)
_cell_length_c 17.1906(14)
_cell_measurement_reflns_used 7881
_cell_measurement_temperature 100(2)
_cell_measurement_theta_max 27.08
_cell_measurement_theta_min 2.32
_cell_volume 2521.9(4)
_computing_cell_refinement
;
SMART (Bruker, 2016)
;
_computing_data_collection
;
SMART (Bruker, 2016)
;
_computing_data_reduction
;
SAINT (Bruker, 2016)
;
_computing_molecular_graphics
;
X-SEED (Barbour, 2001)
;
_computing_publication_material
;
X-SEED (Barbour, 2001)
;
_computing_structure_refinement
;
SHELXL2018 (Sheldrick, 2015)
;
_computing_structure_solution
;
SHELXT2018 (Sheldrick, 2015)
;
_diffrn_ambient_temperature 100(2)
_diffrn_detector_area_resol_mean 8.3660
_diffrn_measured_fraction_theta_full 1.000
_diffrn_measured_fraction_theta_max 0.999
_diffrn_measurement_device_type 'Bruker APEXII CCD'
_diffrn_measurement_method 'phi and omega scans'
_diffrn_radiation_monochromator graphite
_diffrn_radiation_source 'fine-focus sealed tube'
_diffrn_radiation_type MoK\a
_diffrn_radiation_wavelength 0.71073
_diffrn_reflns_av_R_equivalents 0.0444
_diffrn_reflns_av_unetI/netI 0.0341
_diffrn_reflns_limit_h_max 9
_diffrn_reflns_limit_h_min -9
_diffrn_reflns_limit_k_max 26
_diffrn_reflns_limit_k_min -26
_diffrn_reflns_limit_l_max 22
_diffrn_reflns_limit_l_min -22
_diffrn_reflns_number 28632
_diffrn_reflns_theta_full 25.242
_diffrn_reflns_theta_max 27.196
_diffrn_reflns_theta_min 1.975
_exptl_absorpt_coefficient_mu 2.543
_exptl_absorpt_correction_T_max 0.903
_exptl_absorpt_correction_T_min 0.471
_exptl_absorpt_correction_type multi-scan
_exptl_absorpt_process_details
;
(SADABS; Bruker, 2016)
;
_exptl_crystal_colour colourless
_exptl_crystal_density_diffrn 1.852
_exptl_crystal_description 'cut block'
_exptl_crystal_F_000 1352
_exptl_crystal_size_max .40
_exptl_crystal_size_mid .25
_exptl_crystal_size_min .04
_refine_diff_density_max 1.930
_refine_diff_density_min -0.437
_refine_ls_extinction_method none
_refine_ls_goodness_of_fit_ref 1.045
_refine_ls_hydrogen_treatment constr
_refine_ls_matrix_type full
_refine_ls_number_parameters 318
_refine_ls_number_reflns 5618
_refine_ls_number_restraints 0
_refine_ls_restrained_S_all 1.045
_refine_ls_R_factor_all 0.0413
_refine_ls_R_factor_gt 0.0316
_refine_ls_shift/su_max 0.001
_refine_ls_shift/su_mean 0.000
_refine_ls_structure_factor_coef Fsqd
_refine_ls_weighting_details 'w=1/[\s^2^(Fo^2^)+(0.0447P)^2^] where P=(Fo^2^+2Fc^2^)/3'
_refine_ls_weighting_scheme calc
_refine_ls_wR_factor_gt 0.0737
_refine_ls_wR_factor_ref 0.0777
_reflns_number_gt 4701
_reflns_number_total 5618
_reflns_threshold_expression 'I > 2\s(I)'
_cod_data_source_file fn3332sup1.cif
_cod_data_source_block 6_eb951_a_F
_cod_original_sg_symbol_H-M 'P 21/n'
_cod_database_code 2022096
_shelx_space_group_comment
;
The symmetry employed for this shelxl refinement is uniquely defined
by the following loop, which should always be used as a source of
symmetry information in preference to the above space-group names.
They are only intended as comments.
;

loop_
_space_group_symop_operation_xyz
'x, y, z'
'-x+1/2, y+1/2, -z+1/2'
'-x, -y, -z'
'x-1/2, -y-1/2, z-1/2'

loop_
_atom_site_type_symbol
_atom_site_label
_atom_site_fract_x
_atom_site_fract_y
_atom_site_fract_z
_atom_site_U_iso_or_equiv
_atom_site_adp_type
_atom_site_calc_flag
_atom_site_occupancy
_atom_site_disorder_assembly
_atom_site_disorder_group
I I1 0.74810(3) 0.58944(2) 0.35906(2) 0.02079(7) Uani d 1 . .
F F1 0.8779(3) 0.53503(10) 0.67688(11) 0.0262(5) Uani d 1 . .
N N1 0.7641(4) 0.65935(14) 0.21470(16) 0.0247(7) Uani d 1 . .
C C1 0.9069(5) 0.64382(18) 0.1799(2) 0.0299(9) Uani d 1 . .
H H1 0.998608 0.614018 0.205725 0.036 Uiso calc 1 . .
I I2 0.93280(3) 0.64921(2) 0.56357(2) 0.02015(7) Uani d 1 . .
F F2 0.7492(3) 0.41418(9) 0.65467(11) 0.0251(5) Uani d 1 . .
N N2 0.6419(4) 0.72863(14) 0.10478(16) 0.0257(7) Uani d 1 . .
C C2 0.9269(5) 0.66945(19) 0.1074(2) 0.0302(8) Uani d 1 . .
H H2 1.030179 0.658373 0.083428 0.036 Uiso calc 1 . .
F F3 0.6133(3) 0.36921(9) 0.50499(12) 0.0273(5) Uani d 1 . .
N N3 -0.2691(4) 0.83280(15) 0.35686(16) 0.0260(7) Uani d 1 . .
C C3 0.7892(5) 0.71178(18) 0.0722(2) 0.0300(8) Uani d 1 . .
H H3 0.798624 0.730006 0.022341 0.036 Uiso calc 1 . .
F F4 0.6131(3) 0.44633(9) 0.37948(11) 0.0259(4) Uani d 1 . .
C C4 0.6367(5) 0.70149(16) 0.17603(19) 0.0223(7) Uani d 1 . .
C C5 0.4841(5) 0.71971(17) 0.21178(19) 0.0246(8) Uani d 1 . .
C C6 0.3540(5) 0.73840(16) 0.2400(2) 0.0250(8) Uani d 1 . .
C C7 0.1972(5) 0.76244(16) 0.27073(19) 0.0224(7) Uani d 1 . .
C C8 0.0761(5) 0.80838(17) 0.2278(2) 0.0252(8) Uani d 1 . .
H H8 0.100244 0.824000 0.178708 0.030 Uiso calc 1 . .
C C9 -0.0785(5) 0.83138(17) 0.25581(19) 0.0246(8) Uani d 1 . .
H H9 -0.158171 0.862687 0.225698 0.030 Uiso calc 1 . .
C C10 -0.1198(5) 0.80931(16) 0.32791(19) 0.0228(7) Uani d 1 . .
C C11 0.0037(5) 0.76200(16) 0.36992(19) 0.0231(7) Uani d 1 . .
H H11 -0.021132 0.745248 0.418341 0.028 Uiso calc 1 . .
C C12 0.1561(5) 0.74013(16) 0.34260(19) 0.0224(7) Uani d 1 . .
H H12 0.236621 0.709094 0.372800 0.027 Uiso calc 1 . .
C C13 -0.3920(6) 0.8812(2) 0.3115(2) 0.0335(9) Uani d 1 . .
H H13A -0.316164 0.917247 0.297878 0.050 Uiso calc 1 . .
H H13B -0.480582 0.897404 0.343356 0.050 Uiso calc 1 . .
H H13C -0.461935 0.861391 0.262779 0.050 Uiso calc 1 . .
C C14 -0.3345(5) 0.79854(19) 0.4205(2) 0.0317(9) Uani d 1 . .
H H14A -0.362432 0.753380 0.404788 0.047 Uiso calc 1 . .
H H14B -0.448483 0.819504 0.431022 0.047 Uiso calc 1 . .
H H14C -0.236554 0.799703 0.468596 0.047 Uiso calc 1 . .
C C15 0.7514(5) 0.53281(16) 0.46159(18) 0.0197(7) Uani d 1 . .
C C16 0.8187(4) 0.55641(16) 0.53831(19) 0.0179(7) Uani d 1 . .
C C17 0.8149(5) 0.51475(17) 0.60199(18) 0.0202(7) Uani d 1 . .
C C18 0.7471(5) 0.45259(16) 0.59164(19) 0.0211(7) Uani d 1 . .
C C19 0.6811(5) 0.42983(16) 0.5161(2) 0.0217(7) Uani d 1 . .
C C20 0.6825(5) 0.47031(17) 0.45225(19) 0.0218(7) Uani d 1 . .
C C21 0.6473(7) 0.5202(3) 0.8395(3) 0.0568(13) Uani d 1 . .
H H21 0.625020 0.540463 0.788953 0.068 Uiso calc 1 . .
C C22 0.7002(7) 0.5565(2) 0.9062(3) 0.0576(13) Uani d 1 . .
H H22 0.711853 0.602217 0.902012 0.069 Uiso calc 1 . .
C C23 0.7371(8) 0.5272(3) 0.9801(3) 0.0645(15) Uani d 1 . .
H H23 0.777702 0.552259 1.026559 0.077 Uiso calc 1 . .
C C24 0.7139(7) 0.4603(2) 0.9852(3) 0.0541(13) Uani d 1 . .
H H24 0.736633 0.439528 1.035522 0.065 Uiso calc 1 . .
C C25 0.6582(6) 0.4247(2) 0.9176(3) 0.0418(11) Uani d 1 . .
H H25 0.641769 0.379148 0.920935 0.050 Uiso calc 1 . .
C C26 0.6261(6) 0.4547(2) 0.8449(3) 0.0476(12) Uani d 1 . .
H H26 0.588819 0.429650 0.798129 0.057 Uiso calc 1 . .

loop_
_atom_site_aniso_label
_atom_site_aniso_U_11
_atom_site_aniso_U_22
_atom_site_aniso_U_33
_atom_site_aniso_U_12
_atom_site_aniso_U_13
_atom_site_aniso_U_23
I1 0.02514(13) 0.02112(13) 0.01538(11) 0.00266(9) 0.00210(9) 0.00049(8)
F1 0.0349(12) 0.0270(11) 0.0152(9) -0.0048(9) 0.0015(8) -0.0012(8)
N1 0.0290(17) 0.0240(16) 0.0196(14) 0.0011(13) 0.0012(12) 0.0012(12)
C1 0.033(2) 0.029(2) 0.0265(19) 0.0049(16) 0.0024(16) 0.0009(15)
I2 0.02672(13) 0.01681(12) 0.01653(11) -0.00109(8) 0.00324(9) -0.00140(8)
F2 0.0301(12) 0.0213(11) 0.0241(10) -0.0030(8) 0.0060(9) 0.0065(8)
N2 0.0330(18) 0.0234(16) 0.0190(14) 0.0023(13) 0.0007(13) 0.0018(12)
C2 0.032(2) 0.039(2) 0.0211(18) 0.0024(17) 0.0066(15) -0.0020(16)
F3 0.0300(11) 0.0177(10) 0.0335(11) -0.0030(8) 0.0048(9) -0.0023(8)
N3 0.0278(17) 0.0289(17) 0.0207(15) 0.0050(13) 0.0034(13) 0.0048(12)
C3 0.039(2) 0.031(2) 0.0201(17) -0.0005(17) 0.0064(16) 0.0030(15)
F4 0.0321(12) 0.0229(11) 0.0213(10) -0.0001(9) 0.0013(8) -0.0068(8)
C4 0.0276(19) 0.0195(18) 0.0189(16) 0.0011(14) 0.0025(14) -0.0007(13)
C5 0.033(2) 0.0197(18) 0.0197(17) -0.0009(15) 0.0026(15) 0.0031(13)
C6 0.037(2) 0.0165(17) 0.0201(17) -0.0008(15) 0.0010(15) 0.0022(13)
C7 0.028(2) 0.0168(17) 0.0213(17) -0.0026(14) 0.0037(14) -0.0008(13)
C8 0.032(2) 0.0241(19) 0.0190(17) -0.0012(15) 0.0037(15) 0.0020(14)
C9 0.034(2) 0.0204(18) 0.0191(16) 0.0054(15) 0.0045(15) 0.0043(14)
C10 0.0286(19) 0.0209(18) 0.0172(16) 0.0003(14) 0.0004(14) -0.0012(13)
C11 0.033(2) 0.0197(18) 0.0164(15) -0.0048(15) 0.0031(14) 0.0027(13)
C12 0.030(2) 0.0163(17) 0.0187(16) -0.0004(14) -0.0012(14) 0.0020(13)
C13 0.035(2) 0.036(2) 0.0281(19) 0.0105(18) 0.0032(16) 0.0036(17)
C14 0.034(2) 0.038(2) 0.0261(19) 0.0025(17) 0.0117(16) 0.0038(16)
C15 0.0195(17) 0.0238(18) 0.0155(15) 0.0015(13) 0.0028(13) 0.0014(13)
C16 0.0160(16) 0.0180(16) 0.0198(16) 0.0027(13) 0.0037(13) -0.0004(13)
C17 0.0205(17) 0.0256(18) 0.0137(15) 0.0033(14) 0.0014(13) -0.0010(13)
C18 0.0190(17) 0.0240(18) 0.0210(16) 0.0028(14) 0.0060(14) 0.0053(13)
C19 0.0214(18) 0.0165(17) 0.0285(18) 0.0009(14) 0.0081(14) -0.0009(14)
C20 0.0221(18) 0.0238(18) 0.0181(16) 0.0031(14) 0.0008(13) -0.0051(13)
C21 0.063(3) 0.049(3) 0.058(3) 0.007(3) 0.011(3) 0.018(3)
C22 0.056(3) 0.034(3) 0.084(4) 0.000(2) 0.019(3) 0.002(3)
C23 0.078(4) 0.048(3) 0.060(3) 0.004(3) -0.004(3) -0.021(3)
C24 0.073(4) 0.047(3) 0.038(3) 0.004(2) 0.001(2) 0.001(2)
C25 0.047(3) 0.034(2) 0.042(2) -0.0030(19) 0.001(2) 0.0020(19)
C26 0.051(3) 0.049(3) 0.039(2) -0.001(2) 0.000(2) -0.003(2)

loop_
_atom_type_symbol
_atom_type_description
_atom_type_scat_dispersion_real
_atom_type_scat_dispersion_imag
_atom_type_scat_source
C C 0.0033 0.0016 'International Tables Vol C Tables 4.2.6.8 and 6.1.1.4'
H H 0.0000 0.0000 'International Tables Vol C Tables 4.2.6.8 and 6.1.1.4'
N N 0.0061 0.0033 'International Tables Vol C Tables 4.2.6.8 and 6.1.1.4'
F F 0.0171 0.0103 'International Tables Vol C Tables 4.2.6.8 and 6.1.1.4'
I I -0.4742 1.8119 'International Tables Vol C Tables 4.2.6.8 and 6.1.1.4'

loop_
_geom_angle_atom_site_label_1
_geom_angle_atom_site_label_2
_geom_angle_atom_site_label_3
_geom_angle_site_symmetry_1
_geom_angle_site_symmetry_3
_geom_angle
_geom_angle_publ_flag
C1 N1 C4 . . 116.9(3) ?
N1 C1 C2 . . 122.5(3) ?
N1 C1 H1 . . 118.7 ?
C2 C1 H1 . . 118.7 ?
C3 N2 C4 . . 115.7(3) ?
C3 C2 C1 . . 116.4(4) ?
C3 C2 H2 . . 121.8 ?
C1 C2 H2 . . 121.8 ?
C10 N3 C14 . . 119.9(3) ?
C10 N3 C13 . . 119.6(3) ?
C14 N3 C13 . . 118.6(3) ?
N2 C3 C2 . . 123.2(3) ?
N2 C3 H3 . . 118.4 ?
C2 C3 H3 . . 118.4 ?
N1 C4 N2 . . 125.2(3) ?
N1 C4 C5 . . 118.4(3) ?
N2 C4 C5 . . 116.3(3) ?
C6 C5 C4 . . 176.4(4) ?
C5 C6 C7 . . 177.6(4) ?
C8 C7 C12 . . 117.9(3) ?
C8 C7 C6 . . 120.0(3) ?
C12 C7 C6 . . 122.0(3) ?
C9 C8 C7 . . 120.9(3) ?
C9 C8 H8 . . 119.5 ?
C7 C8 H8 . . 119.5 ?
C8 C9 C10 . . 121.3(3) ?
C8 C9 H9 . . 119.3 ?
C10 C9 H9 . . 119.3 ?
N3 C10 C9 . . 121.7(3) ?
N3 C10 C11 . . 121.6(3) ?
C9 C10 C11 . . 116.7(3) ?
C12 C11 C10 . . 121.7(3) ?
C12 C11 H11 . . 119.1 ?
C10 C11 H11 . . 119.1 ?
C11 C12 C7 . . 121.4(3) ?
C11 C12 H12 . . 119.3 ?
C7 C12 H12 . . 119.3 ?
N3 C13 H13A . . 109.5 ?
N3 C13 H13B . . 109.5 ?
H13A C13 H13B . . 109.5 ?
N3 C13 H13C . . 109.5 ?
H13A C13 H13C . . 109.5 ?
H13B C13 H13C . . 109.5 ?
N3 C14 H14A . . 109.5 ?
N3 C14 H14B . . 109.5 ?
H14A C14 H14B . . 109.5 ?
N3 C14 H14C . . 109.5 ?
H14A C14 H14C . . 109.5 ?
H14B C14 H14C . . 109.5 ?
C20 C15 C16 . . 119.1(3) ?
C20 C15 I1 . . 118.3(2) ?
C16 C15 I1 . . 122.6(2) ?
C17 C16 C15 . . 117.9(3) ?
C17 C16 I2 . . 117.8(2) ?
C15 C16 I2 . . 124.3(2) ?
F1 C17 C18 . . 117.4(3) ?
F1 C17 C16 . . 120.3(3) ?
C18 C17 C16 . . 122.3(3) ?
F2 C18 C17 . . 120.0(3) ?
F2 C18 C19 . . 120.6(3) ?
C17 C18 C19 . . 119.4(3) ?
F3 C19 C18 . . 120.2(3) ?
F3 C19 C20 . . 120.5(3) ?
C18 C19 C20 . . 119.3(3) ?
F4 C20 C15 . . 120.8(3) ?
F4 C20 C19 . . 117.2(3) ?
C15 C20 C19 . . 122.0(3) ?
C22 C21 C26 . . 120.3(5) ?
C22 C21 H21 . . 119.8 ?
C26 C21 H21 . . 119.8 ?
C21 C22 C23 . . 120.3(5) ?
C21 C22 H22 . . 119.9 ?
C23 C22 H22 . . 119.9 ?
C22 C23 C24 . . 119.1(5) ?
C22 C23 H23 . . 120.4 ?
C24 C23 H23 . . 120.4 ?
C25 C24 C23 . . 119.7(5) ?
C25 C24 H24 . . 120.1 ?
C23 C24 H24 . . 120.1 ?
C24 C25 C26 . . 120.1(4) ?
C24 C25 H25 . . 119.9 ?
C26 C25 H25 . . 119.9 ?
C21 C26 C25 . . 120.4(5) ?
C21 C26 H26 . . 119.8 ?
C25 C26 H26 . . 119.8 ?

loop_
_geom_bond_atom_site_label_1
_geom_bond_atom_site_label_2
_geom_bond_site_symmetry_2
_geom_bond_distance
_geom_bond_publ_flag
I1 C15 . 2.110(3) ?
F1 C17 . 1.347(3) ?
N1 C1 . 1.331(5) ?
N1 C4 . 1.347(4) ?
C1 C2 . 1.387(5) ?
C1 H1 . 0.9500 ?
I2 C16 . 2.097(3) ?
F2 C18 . 1.340(4) ?
N2 C3 . 1.345(5) ?
N2 C4 . 1.354(4) ?
C2 C3 . 1.376(5) ?
C2 H2 . 0.9500 ?
F3 C19 . 1.343(4) ?
N3 C10 . 1.365(5) ?
N3 C14 . 1.457(4) ?
N3 C13 . 1.459(4) ?
C3 H3 . 0.9500 ?
F4 C20 . 1.349(4) ?
C4 C5 . 1.416(5) ?
C5 C6 . 1.205(5) ?
C6 C7 . 1.432(5) ?
C7 C8 . 1.401(5) ?
C7 C12 . 1.403(5) ?
C8 C9 . 1.387(5) ?
C8 H8 . 0.9500 ?
C9 C10 . 1.406(5) ?
C9 H9 . 0.9500 ?
C10 C11 . 1.423(5) ?
C11 C12 . 1.359(5) ?
C11 H11 . 0.9500 ?
C12 H12 . 0.9500 ?
C13 H13A . 0.9800 ?
C13 H13B . 0.9800 ?
C13 H13C . 0.9800 ?
C14 H14A . 0.9800 ?
C14 H14B . 0.9800 ?
C14 H14C . 0.9800 ?
C15 C20 . 1.380(5) ?
C15 C16 . 1.402(4) ?
C16 C17 . 1.396(4) ?
C17 C18 . 1.372(5) ?
C18 C19 . 1.376(5) ?
C19 C20 . 1.381(5) ?
C21 C22 . 1.361(7) ?
C21 C26 . 1.364(7) ?
C21 H21 . 0.9500 ?
C22 C23 . 1.386(7) ?
C22 H22 . 0.9500 ?
C23 C24 . 1.394(7) ?
C23 H23 . 0.9500 ?
C24 C25 . 1.368(6) ?
C24 H24 . 0.9500 ?
C25 C26 . 1.372(6) ?
C25 H25 . 0.9500 ?
C26 H26 . 0.9500 ?

loop_
_geom_hbond_atom_site_label_D
_geom_hbond_atom_site_label_H
_geom_hbond_atom_site_label_A
_geom_hbond_site_symmetry_A
_geom_hbond_distance_DH
_geom_hbond_distance_HA
_geom_hbond_distance_DA
_geom_hbond_angle_DHA
_geom_hbond_publ_flag
C9 H9 F4 2 0.95 2.57 3.296(4) 134.0 yes
C11 H11 I2 1_455 0.95 3.25 4.173(3) 163.4 yes

_cod_database_fobs_code 2022096
